data_7052131
loop_
_publ_author_name
'Juliusz Pernak'
'Joanna Feder-Kubis'
'Anna Cieniecka-Ros\/lonkiewicz'
'Cedric Fischmeister'
'Scott T. Griffin'
'Robin D. Rogers'

_publ_section_title
;
 Synthesis and properties of chiral imidazolium ionic liquids with a
 (1R,2S,5R)-(?)-menthoxymethyl substituent
;
_journal_issue 6
_journal_name_full 'New Journal of Chemistry'
_journal_page_first 879
_journal_paper_doi 10.1039/b616215k
_journal_volume 31
_journal_year 2007
_chemical_absolute_configuration syn
_chemical_formula_moiety 'C16H29N2O, 0.5 H2O, Cl'
_chemical_formula_sum 'C16 H30 Cl N2 O1.5'
_chemical_formula_weight 309.87
_chemical_melting_point 144
_chemical_name_common
;
?
;
_chemical_name_systematic
; 
1-[(1R,2S,5R)--(--)--menthoxymethyl]-3-ethylimidazolium chloride hemihydrate 
;
_space_group_IT_number 4
_symmetry_cell_setting monoclinic
_symmetry_space_group_name_Hall 'P 2yb'
_symmetry_space_group_name_H-M 'P 1 21 1'
_atom_sites_solution_hydrogens geom
_atom_sites_solution_primary direct
_atom_sites_solution_secondary difmap
_audit_creation_method SHELXL-97
_cell_angle_alpha 90.00
_cell_angle_beta 103.636(2)
_cell_angle_gamma 90.00
_cell_formula_units_Z 4
_cell_length_a 13.0143(14)
_cell_length_b 8.0671(8)
_cell_length_c 17.9287(18)
_cell_measurement_reflns_used 3386
_cell_measurement_temperature 173(2)
_cell_measurement_theta_max 23.53
_cell_measurement_theta_min 2.78
_cell_volume 1829.2(3)
_computing_cell_refinement 'Bruker SMART'
_computing_data_collection 'Bruker SMART'
_computing_data_reduction 'Bruker SAINT'
_computing_molecular_graphics 'Bruker SHELXTL'
_computing_publication_material 'Bruker SHELXTL'
_computing_structure_refinement 'SHELXL-97 (Sheldrick, 1997)'
_computing_structure_solution 'SHELXS-97 (Sheldrick, 1990)'
_diffrn_ambient_temperature 173(2)
_diffrn_measured_fraction_theta_full 0.996
_diffrn_measured_fraction_theta_max 0.946
_diffrn_measurement_device_type 'CCD area detector'
_diffrn_measurement_method 'phi and omega scans'
_diffrn_radiation_monochromator graphite
_diffrn_radiation_source 'fine-focus sealed tube'
_diffrn_radiation_type MoK\a
_diffrn_radiation_wavelength 0.71073
_diffrn_reflns_av_R_equivalents 0.0317
_diffrn_reflns_av_sigmaI/netI 0.0590
_diffrn_reflns_limit_h_max 13
_diffrn_reflns_limit_h_min -17
_diffrn_reflns_limit_k_max 10
_diffrn_reflns_limit_k_min -9
_diffrn_reflns_limit_l_max 23
_diffrn_reflns_limit_l_min -23
_diffrn_reflns_number 11927
_diffrn_reflns_theta_full 25.30
_diffrn_reflns_theta_max 28.26
_diffrn_reflns_theta_min 2.78
_exptl_absorpt_coefficient_mu 0.212
_exptl_absorpt_correction_T_max 0.9874
_exptl_absorpt_correction_T_min 0.7468
_exptl_absorpt_correction_type multi-scan
_exptl_absorpt_process_details '(Sheldrick 2004, SADABS)'
_exptl_crystal_colour Colorless
_exptl_crystal_density_diffrn 1.125
_exptl_crystal_density_method 'not measured'
_exptl_crystal_description Rectangular
_exptl_crystal_F_000 676
_exptl_crystal_size_max 0.56
_exptl_crystal_size_mid 0.24
_exptl_crystal_size_min 0.06
_refine_diff_density_max 0.468
_refine_diff_density_min -0.271
_refine_diff_density_rms 0.047
_refine_ls_abs_structure_details 'Flack H D (1983), Acta Cryst. A39, 876-881, 2421 Friedel pairs'
_refine_ls_abs_structure_Flack 0.22(7)
_refine_ls_extinction_coef 0.0030(16)
_refine_ls_extinction_expression Fc^*^=kFc[1+0.001xFc^2^\l^3^/sin(2\q)]^-1/4^
_refine_ls_extinction_method SHELXL
_refine_ls_goodness_of_fit_ref 0.993
_refine_ls_hydrogen_treatment constr
_refine_ls_matrix_type full
_refine_ls_number_parameters 371
_refine_ls_number_reflns 7007
_refine_ls_number_restraints 1
_refine_ls_restrained_S_all 0.993
_refine_ls_R_factor_all 0.0982
_refine_ls_R_factor_gt 0.0569
_refine_ls_shift/su_max 0.000
_refine_ls_shift/su_mean 0.000
_refine_ls_structure_factor_coef Fsqd
_refine_ls_weighting_details 'calc w=1/[\s^2^(Fo^2^)+(0.0963P)^2^+0.0000P] where P=(Fo^2^+2Fc^2^)/3'
_refine_ls_weighting_scheme calc
_refine_ls_wR_factor_gt 0.1478
_refine_ls_wR_factor_ref 0.1668
_reflns_number_gt 4228
_reflns_number_total 7007
_reflns_threshold_expression >2sigma(I)
_cod_data_source_file b616215k.txt
_cod_data_source_block 1b
_cod_depositor_comments
;
The following automatic conversions were performed:
'_symmetry_cell_setting' value 'Monoclinic' changed to 'monoclinic'
according to '/home/saulius/struct/CIF-dictionaries/cif_core.dic'
dictionary named 'cif_core.dic' version 2.4.1 from
2010-06-29.

'_exptl_absorpt_correction_type' value 'Multi-scan' changed
to 'multi-scan' according to
'/home/saulius/struct/CIF-dictionaries/cif_core.dic' dictionary named
'cif_core.dic' version 2.4.1 from 2010-06-29.

Automatic conversion script
Id: cif_fix_enum 1527 2010-12-29 10:47:43Z saulius 
;
_cod_original_sg_symbol_H-M P2(1)
_cod_original_formula_sum 'C16 H30 Cl N2 O1.50'
_cod_database_code 7052131

loop_
_symmetry_equiv_pos_as_xyz
'x, y, z'
'-x, y+1/2, -z'

loop_
_atom_site_label
_atom_site_type_symbol
_atom_site_fract_x
_atom_site_fract_y
_atom_site_fract_z
_atom_site_U_iso_or_equiv
_atom_site_adp_type
_atom_site_occupancy
_atom_site_symmetry_multiplicity
_atom_site_calc_flag
_atom_site_refinement_flags
_atom_site_disorder_assembly
_atom_site_disorder_group
Cl1 Cl -0.15422(8) 0.20680(16) -0.38585(5) 0.0672(3) Uani 1 1 d . . .
Cl2 Cl -0.62380(8) 1.01606(13) -0.37404(6) 0.0672(3) Uani 1 1 d . . .
O1 O -0.33956(16) 0.2349(3) -0.22120(12) 0.0459(5) Uani 1 1 d . . .
O1' O 0.16436(16) -0.7773(3) -0.23172(12) 0.0430(5) Uani 1 1 d . . .
O2 O -0.1819(3) 0.5116(5) -0.4917(2) 0.1262(16) Uani 1 1 d . . .
N1 N -0.4107(5) 0.6276(6) -0.3861(3) 0.1056(17) Uani 1 1 d . . .
N1' N 0.0849(3) -0.4364(4) -0.40933(18) 0.0610(9) Uani 1 1 d . . .
N2 N -0.4124(2) 0.3913(4) -0.33153(17) 0.0555(8) Uani 1 1 d . . .
N2' N 0.1335(2) -0.6737(3) -0.35806(15) 0.0438(7) Uani 1 1 d . . .
C1 C -0.0918(3) 0.4118(5) -0.0966(2) 0.0501(9) Uani 1 1 d . . .
H1B H -0.0681 0.4801 -0.1353 0.060 Uiso 1 1 calc R . .
H1C H -0.0788 0.4761 -0.0483 0.060 Uiso 1 1 calc R . .
C1' C 0.4075(3) -0.5989(5) -0.1014(2) 0.0499(9) Uani 1 1 d . . .
H1'A H 0.4349 -0.5363 -0.1401 0.060 Uiso 1 1 calc R . .
H1'B H 0.4176 -0.5295 -0.0547 0.060 Uiso 1 1 calc R . .
C2 C -0.1647(3) 0.1158(4) -0.1841(2) 0.0417(8) Uani 1 1 d . . .
H2A H -0.1773 0.0529 -0.2328 0.050 Uiso 1 1 calc R . .
H2B H -0.1898 0.0473 -0.1461 0.050 Uiso 1 1 calc R . .
C2' C 0.3348(3) -0.9062(4) -0.1808(2) 0.0443(8) Uani 1 1 d . . .
H2'A H 0.3236 -0.9785 -0.2266 0.053 Uiso 1 1 calc R . .
H2'B H 0.3064 -0.9640 -0.1412 0.053 Uiso 1 1 calc R . .
C3 C -0.0462(3) 0.1465(4) -0.1551(2) 0.0455(8) Uani 1 1 d . . .
H3A H -0.0211 0.2090 -0.1956 0.055 Uiso 1 1 calc R . .
C3' C 0.4534(3) -0.8752(4) -0.1500(2) 0.0455(8) Uani 1 1 d . . .
H3'A H 0.4799 -0.8188 -0.1915 0.055 Uiso 1 1 calc R . .
C4 C -0.0268(3) 0.2537(5) -0.0830(2) 0.0511(9) Uani 1 1 d . . .
H4A H -0.0453 0.1901 -0.0408 0.061 Uiso 1 1 calc R . .
H4B H 0.0492 0.2824 -0.0671 0.061 Uiso 1 1 calc R . .
C4' C 0.4705(3) -0.7576(5) -0.08202(19) 0.0497(9) Uani 1 1 d . . .
H4'A H 0.4494 -0.8135 -0.0388 0.060 Uiso 1 1 calc R . .
H4'B H 0.5466 -0.7302 -0.0653 0.060 Uiso 1 1 calc R . .
C5 C -0.2105(2) 0.3789(4) -0.12431(18) 0.0411(8) Uani 1 1 d . . .
H5A H -0.2315 0.3085 -0.0845 0.049 Uiso 1 1 calc R . .
C5' C 0.2893(3) -0.6308(4) -0.13270(19) 0.0436(8) Uani 1 1 d . . .
H5'A H 0.2646 -0.6942 -0.0922 0.052 Uiso 1 1 calc R . .
C6 C -0.2275(2) 0.2751(4) -0.19720(18) 0.0381(7) Uani 1 1 d . . .
H6A H -0.2062 0.3409 -0.2384 0.046 Uiso 1 1 calc R . .
C6' C 0.2763(2) -0.7452(4) -0.20175(18) 0.0390(7) Uani 1 1 d . . .
H6'A H 0.3048 -0.6885 -0.2422 0.047 Uiso 1 1 calc R . .
C7 C 0.0145(3) -0.0152(5) -0.1407(2) 0.0589(10) Uani 1 1 d . . .
H7A H 0.0902 0.0082 -0.1231 0.088 Uiso 1 1 calc R . .
H7B H 0.0017 -0.0796 -0.1883 0.088 Uiso 1 1 calc R . .
H7C H -0.0093 -0.0787 -0.1013 0.088 Uiso 1 1 calc R . .
C7' C 0.5142(3) -1.0389(5) -0.1316(2) 0.0590(10) Uani 1 1 d . . .
H7'A H 0.5896 -1.0155 -0.1122 0.088 Uiso 1 1 calc R . .
H7'B H 0.5039 -1.1062 -0.1782 0.088 Uiso 1 1 calc R . .
H7'C H 0.4878 -1.0994 -0.0925 0.088 Uiso 1 1 calc R . .
C8 C -0.2797(3) 0.5358(5) -0.1335(2) 0.0516(9) Uani 1 1 d . . .
H8A H -0.3538 0.5015 -0.1578 0.062 Uiso 1 1 calc R . .
C8' C 0.2211(3) -0.4729(5) -0.1486(2) 0.0530(9) Uani 1 1 d . . .
H8'A H 0.1467 -0.5088 -0.1708 0.064 Uiso 1 1 calc R . .
C9 C -0.4931(5) 0.6314(7) -0.3513(3) 0.0963(19) Uani 1 1 d . . .
H9A H -0.5396 0.7219 -0.3507 0.116 Uiso 1 1 calc R . .
C9' C 0.1744(3) -0.4849(6) -0.4326(2) 0.0649(11) Uani 1 1 d . . .
H9'A H 0.2082 -0.4245 -0.4656 0.078 Uiso 1 1 calc R . .
C10 C -0.3452(7) 0.8015(11) -0.4167(4) 0.143(3) Uani 1 1 d . . .
H10A H -0.3338 0.8951 -0.3799 0.171 Uiso 1 1 calc R . .
H10B H -0.2788 0.7720 -0.4314 0.171 Uiso 1 1 calc R . .
C10' C 0.0255(4) -0.2798(7) -0.4306(3) 0.0949(17) Uani 1 1 d . . .
H10C H -0.0302 -0.2974 -0.4781 0.114 Uiso 1 1 calc R . .
H10D H 0.0742 -0.1933 -0.4411 0.114 Uiso 1 1 calc R . .
C11 C -0.4962(3) 0.4791(6) -0.3172(2) 0.0677(12) Uani 1 1 d . . .
H11A H -0.5458 0.4424 -0.2896 0.081 Uiso 1 1 calc R . .
C11' C 0.2045(3) -0.6302(5) -0.40088(19) 0.0561(10) Uani 1 1 d . . .
H11B H 0.2640 -0.6930 -0.4065 0.067 Uiso 1 1 calc R . .
C12 C -0.3623(4) 0.4849(6) -0.3734(3) 0.0793(14) Uani 1 1 d . . .
H12A H -0.3018 0.4530 -0.3909 0.095 Uiso 1 1 calc R . .
C12' C 0.0611(3) -0.5541(5) -0.3662(2) 0.0591(10) Uani 1 1 d . . .
H12B H 0.0015 -0.5544 -0.3442 0.071 Uiso 1 1 calc R . .
C13 C -0.3787(3) 0.2266(5) -0.29999(19) 0.0487(8) Uani 1 1 d . . .
H13A H -0.4396 0.1494 -0.3119 0.058 Uiso 1 1 calc R . .
H13B H -0.3233 0.1830 -0.3242 0.058 Uiso 1 1 calc R . .
C13' C 0.1361(3) -0.8206(4) -0.3087(2) 0.0487(9) Uani 1 1 d . . .
H13C H 0.0655 -0.8737 -0.3203 0.058 Uiso 1 1 calc R . .
H13D H 0.1876 -0.9018 -0.3198 0.058 Uiso 1 1 calc R . .
C14 C -0.2477(4) 0.6679(5) -0.1855(3) 0.0659(11) Uani 1 1 d . . .
H14A H -0.2483 0.6190 -0.2357 0.099 Uiso 1 1 calc R . .
H14B H -0.1765 0.7085 -0.1619 0.099 Uiso 1 1 calc R . .
H14C H -0.2979 0.7603 -0.1922 0.099 Uiso 1 1 calc R . .
C14' C 0.2526(4) -0.3578(5) -0.2071(2) 0.0694(12) Uani 1 1 d . . .
H14D H 0.2067 -0.2599 -0.2148 0.104 Uiso 1 1 calc R . .
H14E H 0.2451 -0.4164 -0.2559 0.104 Uiso 1 1 calc R . .
H14F H 0.3263 -0.3231 -0.1880 0.104 Uiso 1 1 calc R . .
C15 C -0.2797(4) 0.6102(6) -0.0554(2) 0.0772(14) Uani 1 1 d . . .
H15A H -0.3235 0.7103 -0.0624 0.116 Uiso 1 1 calc R . .
H15B H -0.2072 0.6388 -0.0287 0.116 Uiso 1 1 calc R . .
H15C H -0.3084 0.5293 -0.0249 0.116 Uiso 1 1 calc R . .
C15' C 0.2218(4) -0.3783(6) -0.0740(3) 0.0827(15) Uani 1 1 d . . .
H15D H 0.1778 -0.2789 -0.0859 0.124 Uiso 1 1 calc R . .
H15E H 0.2945 -0.3460 -0.0493 0.124 Uiso 1 1 calc R . .
H15F H 0.1938 -0.4498 -0.0393 0.124 Uiso 1 1 calc R . .
C16 C -0.4257(7) 0.823(2) -0.4753(6) 0.254(9) Uani 1 1 d . . .
H16A H -0.4117 0.9169 -0.5060 0.382 Uiso 1 1 calc R . .
H16B H -0.4895 0.8448 -0.4569 0.382 Uiso 1 1 calc R . .
H16C H -0.4361 0.7224 -0.5071 0.382 Uiso 1 1 calc R . .
C16' C -0.0264(6) -0.2193(8) -0.3657(4) 0.138(3) Uani 1 1 d . . .
H16D H -0.0649 -0.1159 -0.3815 0.207 Uiso 1 1 calc R . .
H16E H 0.0287 -0.2000 -0.3188 0.207 Uiso 1 1 calc R . .
H16F H -0.0756 -0.3039 -0.3558 0.207 Uiso 1 1 calc R . .

loop_
_atom_site_aniso_label
_atom_site_aniso_U_11
_atom_site_aniso_U_22
_atom_site_aniso_U_33
_atom_site_aniso_U_23
_atom_site_aniso_U_13
_atom_site_aniso_U_12
Cl1 0.0588(6) 0.0928(8) 0.0479(5) -0.0026(5) 0.0082(4) 0.0228(6)
Cl2 0.0556(6) 0.0654(6) 0.0722(6) -0.0122(5) -0.0015(5) 0.0122(5)
O1 0.0351(11) 0.0489(14) 0.0510(12) -0.0031(11) 0.0049(10) -0.0034(11)
O1' 0.0345(11) 0.0438(13) 0.0461(12) 0.0075(11) 0.0003(9) -0.0023(11)
O2 0.115(3) 0.083(2) 0.138(3) 0.004(2) -0.056(2) 0.004(2)
N1 0.166(5) 0.077(3) 0.092(3) 0.043(2) 0.067(3) 0.057(3)
N1' 0.059(2) 0.053(2) 0.0629(19) 0.0198(17) -0.0032(16) 0.0056(16)
N2 0.0536(18) 0.0542(19) 0.0518(17) -0.0008(16) -0.0014(15) 0.0144(16)
N2' 0.0434(16) 0.0398(15) 0.0433(15) 0.0029(13) 0.0002(13) 0.0063(13)
C1 0.0461(19) 0.045(2) 0.0531(19) -0.0039(17) -0.0001(16) 0.0059(17)
C1' 0.0445(19) 0.045(2) 0.053(2) -0.0025(17) -0.0033(16) 0.0023(17)
C2 0.0460(19) 0.0334(17) 0.0457(18) -0.0037(14) 0.0106(15) 0.0014(14)
C2' 0.048(2) 0.0359(18) 0.0452(18) 0.0033(15) 0.0039(15) 0.0045(15)
C3 0.0373(18) 0.047(2) 0.0526(19) 0.0064(16) 0.0113(15) 0.0089(15)
C3' 0.0390(19) 0.048(2) 0.0476(19) 0.0051(16) 0.0068(15) 0.0075(16)
C4 0.0342(17) 0.056(2) 0.057(2) 0.0004(18) -0.0011(15) 0.0052(16)
C4' 0.0383(17) 0.052(2) 0.0514(19) 0.0032(17) -0.0034(15) 0.0056(17)
C5 0.0390(18) 0.0414(19) 0.0413(17) -0.0029(15) 0.0059(14) 0.0031(15)
C5' 0.0428(19) 0.0410(19) 0.0438(18) 0.0043(16) 0.0037(15) 0.0037(15)
C6 0.0307(16) 0.0357(18) 0.0458(17) 0.0016(14) 0.0048(14) 0.0003(13)
C6' 0.0348(16) 0.0400(19) 0.0392(16) 0.0061(14) 0.0025(13) -0.0011(14)
C7 0.051(2) 0.059(3) 0.066(2) 0.005(2) 0.0112(18) 0.0206(19)
C7' 0.049(2) 0.049(2) 0.074(2) -0.003(2) 0.0049(19) 0.0117(17)
C8 0.053(2) 0.044(2) 0.053(2) -0.0072(18) 0.0019(16) 0.0127(17)
C8' 0.053(2) 0.0426(19) 0.055(2) -0.0043(18) -0.0041(17) 0.0110(18)
C9 0.130(5) 0.096(4) 0.061(3) 0.010(3) 0.019(3) 0.069(4)
C9' 0.074(3) 0.073(3) 0.047(2) 0.013(2) 0.0125(19) 0.005(2)
C10 0.178(8) 0.164(7) 0.089(4) 0.026(5) 0.039(5) 0.059(6)
C10' 0.083(3) 0.079(3) 0.120(4) 0.051(4) 0.020(3) 0.037(3)
C11 0.058(2) 0.080(3) 0.064(2) 0.009(2) 0.0127(19) 0.024(2)
C11' 0.062(2) 0.065(3) 0.0425(19) -0.0041(19) 0.0146(18) 0.006(2)
C12 0.102(4) 0.072(3) 0.074(3) 0.018(3) 0.040(3) 0.030(3)
C12' 0.054(2) 0.052(2) 0.067(2) 0.009(2) 0.0053(19) 0.0085(19)
C13 0.0398(18) 0.050(2) 0.0506(19) -0.0045(18) 0.0002(15) 0.0030(17)
C13' 0.0427(18) 0.0396(19) 0.058(2) -0.0017(17) -0.0006(16) -0.0017(15)
C14 0.074(3) 0.034(2) 0.087(3) 0.004(2) 0.014(2) 0.0080(18)
C14' 0.079(3) 0.038(2) 0.077(3) 0.008(2) -0.011(2) 0.0002(19)
C15 0.084(3) 0.070(3) 0.070(3) -0.019(2) 0.003(2) 0.025(3)
C15' 0.091(4) 0.070(3) 0.077(3) -0.018(2) 0.000(3) 0.036(3)
C16 0.146(8) 0.45(3) 0.174(9) -0.131(13) 0.046(7) 0.075(11)
C16' 0.159(7) 0.082(4) 0.135(5) -0.010(4) -0.043(5) 0.054(4)

loop_
_atom_type_symbol
_atom_type_description
_atom_type_scat_dispersion_real
_atom_type_scat_dispersion_imag
_atom_type_scat_source
C C 0.0033 0.0016 'International Tables Vol C Tables 4.2.6.8 and 6.1.1.4'
H H 0.0000 0.0000 'International Tables Vol C Tables 4.2.6.8 and 6.1.1.4'
N N 0.0061 0.0033 'International Tables Vol C Tables 4.2.6.8 and 6.1.1.4'
O O 0.0106 0.0060 'International Tables Vol C Tables 4.2.6.8 and 6.1.1.4'
Cl Cl 0.1484 0.1585 'International Tables Vol C Tables 4.2.6.8 and 6.1.1.4'

loop_
_geom_angle_atom_site_label_1
_geom_angle_atom_site_label_2
_geom_angle_atom_site_label_3
_geom_angle
_geom_angle_site_symmetry_1
_geom_angle_site_symmetry_3
_geom_angle_publ_flag
C13 O1 C6 114.4(2) . . ?
C13' O1' C6' 114.9(2) . . ?
C12 N1 C9 109.8(5) . . ?
C12 N1 C10 119.9(5) . . ?
C9 N1 C10 127.2(5) . . ?
C12' N1' C9' 107.9(3) . . ?
C12' N1' C10' 126.0(4) . . ?
C9' N1' C10' 126.0(4) . . ?
C12 N2 C11 109.1(4) . . ?
C12 N2 C13 125.9(3) . . ?
C11 N2 C13 124.9(3) . . ?
C12' N2' C11' 107.7(3) . . ?
C12' N2' C13' 124.3(3) . . ?
C11' N2' C13' 127.9(3) . . ?
C4 C1 C5 112.9(3) . . ?
C4 C1 H1B 109.0 . . ?
C5 C1 H1B 109.0 . . ?
C4 C1 H1C 109.0 . . ?
C5 C1 H1C 109.0 . . ?
H1B C1 H1C 107.8 . . ?
C4' C1' C5' 112.6(3) . . ?
C4' C1' H1'A 109.1 . . ?
C5' C1' H1'A 109.1 . . ?
C4' C1' H1'B 109.1 . . ?
C5' C1' H1'B 109.1 . . ?
H1'A C1' H1'B 107.8 . . ?
C6 C2 C3 112.4(3) . . ?
C6 C2 H2A 109.1 . . ?
C3 C2 H2A 109.1 . . ?
C6 C2 H2B 109.1 . . ?
C3 C2 H2B 109.1 . . ?
H2A C2 H2B 107.9 . . ?
C6' C2' C3' 110.9(3) . . ?
C6' C2' H2'A 109.5 . . ?
C3' C2' H2'A 109.5 . . ?
C6' C2' H2'B 109.5 . . ?
C3' C2' H2'B 109.5 . . ?
H2'A C2' H2'B 108.1 . . ?
C7 C3 C4 111.6(3) . . ?
C7 C3 C2 111.3(3) . . ?
C4 C3 C2 109.4(3) . . ?
C7 C3 H3A 108.2 . . ?
C4 C3 H3A 108.2 . . ?
C2 C3 H3A 108.2 . . ?
C4' C3' C2' 109.6(3) . . ?
C4' C3' C7' 113.2(3) . . ?
C2' C3' C7' 111.2(3) . . ?
C4' C3' H3'A 107.5 . . ?
C2' C3' H3'A 107.5 . . ?
C7' C3' H3'A 107.5 . . ?
C1 C4 C3 111.4(3) . . ?
C1 C4 H4A 109.3 . . ?
C3 C4 H4A 109.3 . . ?
C1 C4 H4B 109.3 . . ?
C3 C4 H4B 109.3 . . ?
H4A C4 H4B 108.0 . . ?
C1' C4' C3' 112.0(3) . . ?
C1' C4' H4'A 109.2 . . ?
C3' C4' H4'A 109.2 . . ?
C1' C4' H4'B 109.2 . . ?
C3' C4' H4'B 109.2 . . ?
H4'A C4' H4'B 107.9 . . ?
C6 C5 C1 107.8(3) . . ?
C6 C5 C8 113.4(3) . . ?
C1 C5 C8 114.4(3) . . ?
C6 C5 H5A 107.0 . . ?
C1 C5 H5A 107.0 . . ?
C8 C5 H5A 107.0 . . ?
C6' C5' C1' 108.0(3) . . ?
C6' C5' C8' 113.7(3) . . ?
C1' C5' C8' 114.4(3) . . ?
C6' C5' H5'A 106.7 . . ?
C1' C5' H5'A 106.7 . . ?
C8' C5' H5'A 106.7 . . ?
O1 C6 C2 108.9(3) . . ?
O1 C6 C5 108.0(2) . . ?
C2 C6 C5 111.7(3) . . ?
O1 C6 H6A 109.4 . . ?
C2 C6 H6A 109.4 . . ?
C5 C6 H6A 109.4 . . ?
O1' C6' C2' 110.0(3) . . ?
O1' C6' C5' 108.6(3) . . ?
C2' C6' C5' 111.5(3) . . ?
O1' C6' H6'A 108.9 . . ?
C2' C6' H6'A 108.9 . . ?
C5' C6' H6'A 108.9 . . ?
C3 C7 H7A 109.5 . . ?
C3 C7 H7B 109.5 . . ?
H7A C7 H7B 109.5 . . ?
C3 C7 H7C 109.5 . . ?
H7A C7 H7C 109.5 . . ?
H7B C7 H7C 109.5 . . ?
C3' C7' H7'A 109.5 . . ?
C3' C7' H7'B 109.5 . . ?
H7'A C7' H7'B 109.5 . . ?
C3' C7' H7'C 109.5 . . ?
H7'A C7' H7'C 109.5 . . ?
H7'B C7' H7'C 109.5 . . ?
C15 C8 C14 110.1(4) . . ?
C15 C8 C5 110.7(3) . . ?
C14 C8 C5 113.6(3) . . ?
C15 C8 H8A 107.4 . . ?
C14 C8 H8A 107.4 . . ?
C5 C8 H8A 107.4 . . ?
C14' C8' C15' 110.3(4) . . ?
C14' C8' C5' 113.2(3) . . ?
C15' C8' C5' 111.4(3) . . ?
C14' C8' H8'A 107.2 . . ?
C15' C8' H8'A 107.2 . . ?
C5' C8' H8'A 107.2 . . ?
N1 C9 C11 107.0(4) . . ?
N1 C9 H9A 126.5 . . ?
C11 C9 H9A 126.5 . . ?
C11' C9' N1' 107.8(4) . . ?
C11' C9' H9'A 126.1 . . ?
N1' C9' H9'A 126.1 . . ?
C16 C10 N1 90.0(10) . . ?
C16 C10 H10A 113.6 . . ?
N1 C10 H10A 113.6 . . ?
C16 C10 H10B 113.6 . . ?
N1 C10 H10B 113.6 . . ?
H10A C10 H10B 110.9 . . ?
N1' C10' C16' 111.5(4) . . ?
N1' C10' H10C 109.3 . . ?
C16' C10' H10C 109.3 . . ?
N1' C10' H10D 109.3 . . ?
C16' C10' H10D 109.3 . . ?
H10C C10' H10D 108.0 . . ?
N2 C11 C9 105.6(4) . . ?
N2 C11 H11A 127.2 . . ?
C9 C11 H11A 127.2 . . ?
C9' C11' N2' 107.2(4) . . ?
C9' C11' H11B 126.4 . . ?
N2' C11' H11B 126.4 . . ?
N1 C12 N2 108.5(5) . . ?
N1 C12 H12A 125.7 . . ?
N2 C12 H12A 125.7 . . ?
N1' C12' N2' 109.3(4) . . ?
N1' C12' H12B 125.3 . . ?
N2' C12' H12B 125.3 . . ?
O1 C13 N2 110.7(3) . . ?
O1 C13 H13A 109.5 . . ?
N2 C13 H13A 109.5 . . ?
O1 C13 H13B 109.5 . . ?
N2 C13 H13B 109.5 . . ?
H13A C13 H13B 108.1 . . ?
O1' C13' N2' 111.0(3) . . ?
O1' C13' H13C 109.4 . . ?
N2' C13' H13C 109.4 . . ?
O1' C13' H13D 109.4 . . ?
N2' C13' H13D 109.4 . . ?
H13C C13' H13D 108.0 . . ?
C8 C14 H14A 109.5 . . ?
C8 C14 H14B 109.5 . . ?
H14A C14 H14B 109.5 . . ?
C8 C14 H14C 109.5 . . ?
H14A C14 H14C 109.5 . . ?
H14B C14 H14C 109.5 . . ?
C8' C14' H14D 109.5 . . ?
C8' C14' H14E 109.5 . . ?
H14D C14' H14E 109.5 . . ?
C8' C14' H14F 109.5 . . ?
H14D C14' H14F 109.5 . . ?
H14E C14' H14F 109.5 . . ?
C8 C15 H15A 109.5 . . ?
C8 C15 H15B 109.5 . . ?
H15A C15 H15B 109.5 . . ?
C8 C15 H15C 109.5 . . ?
H15A C15 H15C 109.5 . . ?
H15B C15 H15C 109.5 . . ?
C8' C15' H15D 109.5 . . ?
C8' C15' H15E 109.5 . . ?
H15D C15' H15E 109.5 . . ?
C8' C15' H15F 109.5 . . ?
H15D C15' H15F 109.5 . . ?
H15E C15' H15F 109.5 . . ?
C10 C16 H16A 109.5 . . ?
C10 C16 H16B 109.5 . . ?
H16A C16 H16B 109.5 . . ?
C10 C16 H16C 109.5 . . ?
H16A C16 H16C 109.5 . . ?
H16B C16 H16C 109.5 . . ?
C10' C16' H16D 109.5 . . ?
C10' C16' H16E 109.5 . . ?
H16D C16' H16E 109.5 . . ?
C10' C16' H16F 109.5 . . ?
H16D C16' H16F 109.5 . . ?
H16E C16' H16F 109.5 . . ?

loop_
_geom_bond_atom_site_label_1
_geom_bond_atom_site_label_2
_geom_bond_distance
_geom_bond_site_symmetry_2
_geom_bond_publ_flag
O1 C13 1.386(4) . ?
O1 C6 1.457(4) . ?
O1' C13' 1.387(4) . ?
O1' C6' 1.452(4) . ?
N1 C12 1.306(6) . ?
N1 C9 1.362(8) . ?
N1 C10 1.793(10) . ?
N1' C12' 1.307(5) . ?
N1' C9' 1.383(6) . ?
N1' C10' 1.484(6) . ?
N2 C12 1.337(6) . ?
N2 C11 1.374(5) . ?
N2 C13 1.470(5) . ?
N2' C12' 1.332(5) . ?
N2' C11' 1.379(5) . ?
N2' C13' 1.475(4) . ?
C1 C4 1.518(5) . ?
C1 C5 1.530(5) . ?
C1 H1B 0.9900 . ?
C1 H1C 0.9900 . ?
C1' C4' 1.516(5) . ?
C1' C5' 1.530(5) . ?
C1' H1'A 0.9900 . ?
C1' H1'B 0.9900 . ?
C2 C6 1.512(4) . ?
C2 C3 1.526(5) . ?
C2 H2A 0.9900 . ?
C2 H2B 0.9900 . ?
C2' C6' 1.507(5) . ?
C2' C3' 1.532(5) . ?
C2' H2'A 0.9900 . ?
C2' H2'B 0.9900 . ?
C3 C7 1.515(5) . ?
C3 C4 1.526(5) . ?
C3 H3A 1.0000 . ?
C3' C4' 1.519(5) . ?
C3' C7' 1.534(5) . ?
C3' H3'A 1.0000 . ?
C4 H4A 0.9900 . ?
C4 H4B 0.9900 . ?
C4' H4'A 0.9900 . ?
C4' H4'B 0.9900 . ?
C5 C6 1.524(5) . ?
C5 C8 1.539(5) . ?
C5 H5A 1.0000 . ?
C5' C6' 1.521(5) . ?
C5' C8' 1.540(5) . ?
C5' H5'A 1.0000 . ?
C6 H6A 1.0000 . ?
C6' H6'A 1.0000 . ?
C7 H7A 0.9800 . ?
C7 H7B 0.9800 . ?
C7 H7C 0.9800 . ?
C7' H7'A 0.9800 . ?
C7' H7'B 0.9800 . ?
C7' H7'C 0.9800 . ?
C8 C15 1.523(5) . ?
C8 C14 1.537(6) . ?
C8 H8A 1.0000 . ?
C8' C14' 1.527(6) . ?
C8' C15' 1.538(6) . ?
C8' H8'A 1.0000 . ?
C9 C11 1.377(7) . ?
C9 H9A 0.9500 . ?
C9' C11' 1.322(6) . ?
C9' H9'A 0.9500 . ?
C10 C16 1.309(10) . ?
C10 H10A 0.9900 . ?
C10 H10B 0.9900 . ?
C10' C16' 1.555(9) . ?
C10' H10C 0.9900 . ?
C10' H10D 0.9900 . ?
C11 H11A 0.9500 . ?
C11' H11B 0.9500 . ?
C12 H12A 0.9500 . ?
C12' H12B 0.9500 . ?
C13 H13A 0.9900 . ?
C13 H13B 0.9900 . ?
C13' H13C 0.9900 . ?
C13' H13D 0.9900 . ?
C14 H14A 0.9800 . ?
C14 H14B 0.9800 . ?
C14 H14C 0.9800 . ?
C14' H14D 0.9800 . ?
C14' H14E 0.9800 . ?
C14' H14F 0.9800 . ?
C15 H15A 0.9800 . ?
C15 H15B 0.9800 . ?
C15 H15C 0.9800 . ?
C15' H15D 0.9800 . ?
C15' H15E 0.9800 . ?
C15' H15F 0.9800 . ?
C16 H16A 0.9800 . ?
C16 H16B 0.9800 . ?
C16 H16C 0.9800 . ?
C16' H16D 0.9800 . ?
C16' H16E 0.9800 . ?
C16' H16F 0.9800 . ?

loop_
_geom_hbond_atom_site_label_D
_geom_hbond_atom_site_label_H
_geom_hbond_atom_site_label_A
_geom_hbond_distance_DH
_geom_hbond_distance_HA
_geom_hbond_distance_DA
_geom_hbond_angle_DHA
_geom_hbond_site_symmetry_A
C12 H12A O2 0.95 2.69 3.523(7) 146.2 .
C13' H13D Cl2 0.99 2.92 3.821(4) 151.4 1_635
C16 H16B Cl2 0.98 2.90 3.819(8) 157.1 .
C13' H13C Cl1 0.99 2.90 3.711(4) 140.0 1_545
C10' H10C O2 0.99 2.47 3.150(7) 125.4 1_545
C16' H16D Cl1 0.98 2.84 3.799(6) 164.8 .
C9' H9'A Cl1 0.95 2.80 3.556(4) 137.5 2_544
C3' H3'A O1 1.00 2.57 3.361(4) 136.4 1_645
C12' H12B Cl1 0.95 2.77 3.352(4) 120.5 1_545
C12 H12A Cl1 0.95 2.75 3.565(5) 144.3 .
C11' H11B Cl2 0.95 2.75 3.586(4) 146.8 1_635
C10' H10C O2 0.99 2.47 3.150(7) 125.4 1_545
C13 H13B Cl1 0.99 2.69 3.613(4) 154.9 .
C9 H9A Cl2 0.95 2.61 3.516(5) 160.5 .
C13 H13A Cl2 0.99 2.62 3.581(4) 162.5 1_545

loop_
_geom_torsion_atom_site_label_1
_geom_torsion_atom_site_label_2
_geom_torsion_atom_site_label_3
_geom_torsion_atom_site_label_4
_geom_torsion
_geom_torsion_site_symmetry_1
_geom_torsion_site_symmetry_2
_geom_torsion_site_symmetry_3
_geom_torsion_site_symmetry_4
_geom_torsion_publ_flag
C6 C2 C3 C7 178.6(3) . . . . ?
C6 C2 C3 C4 54.9(4) . . . . ?
C6' C2' C3' C4' 56.4(4) . . . . ?
C6' C2' C3' C7' -177.7(3) . . . . ?
C5 C1 C4 C3 56.9(4) . . . . ?
C7 C3 C4 C1 -177.2(3) . . . . ?
C2 C3 C4 C1 -53.7(4) . . . . ?
C5' C1' C4' C3' 55.3(4) . . . . ?
C2' C3' C4' C1' -53.9(4) . . . . ?
C7' C3' C4' C1' -178.6(3) . . . . ?
C4 C1 C5 C6 -56.9(4) . . . . ?
C4 C1 C5 C8 176.1(3) . . . . ?
C4' C1' C5' C6' -55.7(4) . . . . ?
C4' C1' C5' C8' 176.5(3) . . . . ?
C13 O1 C6 C2 -92.6(3) . . . . ?
C13 O1 C6 C5 145.9(3) . . . . ?
C3 C2 C6 O1 -177.4(3) . . . . ?
C3 C2 C6 C5 -58.2(4) . . . . ?
C1 C5 C6 O1 176.6(3) . . . . ?
C8 C5 C6 O1 -55.8(4) . . . . ?
C1 C5 C6 C2 56.9(4) . . . . ?
C8 C5 C6 C2 -175.5(3) . . . . ?
C13' O1' C6' C2' -82.4(3) . . . . ?
C13' O1' C6' C5' 155.3(3) . . . . ?
C3' C2' C6' O1' 179.2(3) . . . . ?
C3' C2' C6' C5' -60.3(4) . . . . ?
C1' C5' C6' O1' 179.7(3) . . . . ?
C8' C5' C6' O1' -52.1(4) . . . . ?
C1' C5' C6' C2' 58.3(4) . . . . ?
C8' C5' C6' C2' -173.5(3) . . . . ?
C6 C5 C8 C15 166.0(3) . . . . ?
C1 C5 C8 C15 -69.9(4) . . . . ?
C6 C5 C8 C14 -69.6(4) . . . . ?
C1 C5 C8 C14 54.5(4) . . . . ?
C6' C5' C8' C14' -65.3(4) . . . . ?
C1' C5' C8' C14' 59.6(4) . . . . ?
C6' C5' C8' C15' 169.7(3) . . . . ?
C1' C5' C8' C15' -65.4(5) . . . . ?
C12 N1 C9 C11 -1.7(7) . . . . ?
C10 N1 C9 C11 -161.6(5) . . . . ?
C12' N1' C9' C11' -1.8(5) . . . . ?
C10' N1' C9' C11' 179.2(4) . . . . ?
C12 N1 C10 C16 126.6(7) . . . . ?
C9 N1 C10 C16 -75.3(8) . . . . ?
C12' N1' C10' C16' 32.3(7) . . . . ?
C9' N1' C10' C16' -148.9(5) . . . . ?
C12 N2 C11 C9 -1.0(5) . . . . ?
C13 N2 C11 C9 174.2(4) . . . . ?
N1 C9 C11 N2 1.7(6) . . . . ?
N1' C9' C11' N2' 0.5(4) . . . . ?
C12' N2' C11' C9' 1.0(4) . . . . ?
C13' N2' C11' C9' -176.6(3) . . . . ?
C9 N1 C12 N2 1.1(7) . . . . ?
C10 N1 C12 N2 162.7(4) . . . . ?
C11 N2 C12 N1 0.0(6) . . . . ?
C13 N2 C12 N1 -175.2(4) . . . . ?
C9' N1' C12' N2' 2.5(4) . . . . ?
C10' N1' C12' N2' -178.5(4) . . . . ?
C11' N2' C12' N1' -2.2(4) . . . . ?
C13' N2' C12' N1' 175.5(3) . . . . ?
C6 O1 C13 N2 -86.8(3) . . . . ?
C12 N2 C13 O1 107.4(4) . . . . ?
C11 N2 C13 O1 -67.0(4) . . . . ?
C6' O1' C13' N2' -76.9(3) . . . . ?
C12' N2' C13' O1' -70.3(4) . . . . ?
C11' N2' C13' O1' 106.9(4) . . . . ?
N2 C13 O1 C6 -86.8(3) . . . . ?
N2' C13' O1' C6' -76.9(3) . . . . ?
C12 N1 C10 C16 126.6(7) . . . . ?
C12' N1' C10' C16' 32.3(7) . . . . ?
C12 N2 C13 O1 107.4(4) . . . . ?
C12' N2' C13' O1' -70.3(4) . . . . ?
